data_7115375
loop_
_publ_author_name
'Dongmei Wang'
'Tingting Zhao'
'Yu Cao'
'Shuo Yao'
'Guanghua Li'
'Qisheng Huo'
'Yunling Liu'

_publ_section_title
;
 High performance gas adsorption and separation of natural gas in two
 microporous metal-organic frameworks with ternary building units
;
_journal_name_full Chem.Commun.
_journal_page_first 8648
_journal_paper_doi 10.1039/C4cc03729D
_journal_volume 50
_journal_year 2014
_chemical_formula_moiety 'C63 H69 In3 N9 O30.50'
_chemical_formula_sum 'C63 H69 In3 N9 O30.5'
_chemical_formula_weight 1784.73
_chemical_melting_point ?
_chemical_name_systematic
; 
 ? 
;
_space_group_IT_number 43
_symmetry_cell_setting orthorhombic
_symmetry_space_group_name_Hall 'F 2 -2d'
_symmetry_space_group_name_H-M 'F d d 2'
_atom_sites_solution_hydrogens geom
_atom_sites_solution_primary direct
_atom_sites_solution_secondary difmap
_audit_creation_method SHELXL-97
_cell_angle_alpha 90.00
_cell_angle_beta 90.00
_cell_angle_gamma 90.00
_cell_formula_units_Z 16
_cell_length_a 33.493(5)
_cell_length_b 53.707(8)
_cell_length_c 22.036(3)
_cell_measurement_reflns_used 14946
_cell_measurement_temperature 296(2)
_cell_measurement_theta_max 25.00
_cell_measurement_theta_min 1.17
_cell_volume 39639(10)
_computing_cell_refinement 'Bruker SMART'
_computing_data_collection 'Bruker SMART'
_computing_data_reduction 'Bruker SAINT'
_computing_molecular_graphics SHELXP-97
_computing_publication_material SHELXTL
_computing_structure_refinement 'SHELXL-97 (Sheldrick, 1997)'
_computing_structure_solution 'SHELXS-97 (Sheldrick, 1990)'
_diffrn_ambient_temperature 296(2)
_diffrn_detector_area_resol_mean 9.00cm
_diffrn_measured_fraction_theta_full 1.000
_diffrn_measured_fraction_theta_max 1.000
_diffrn_measurement_device_type 'CCD area detector'
_diffrn_measurement_method 'phi and omega scans'
_diffrn_radiation_monochromator graphite
_diffrn_radiation_source 'fine-focus sealed tube'
_diffrn_radiation_type MoK\a
_diffrn_radiation_wavelength 0.71073
_diffrn_reflns_av_R_equivalents 0.0660
_diffrn_reflns_av_unetI/netI 0.0612
_diffrn_reflns_limit_h_max 39
_diffrn_reflns_limit_h_min -32
_diffrn_reflns_limit_k_max 63
_diffrn_reflns_limit_k_min -63
_diffrn_reflns_limit_l_max 19
_diffrn_reflns_limit_l_min -26
_diffrn_reflns_number 42211
_diffrn_reflns_theta_full 25.00
_diffrn_reflns_theta_max 25.00
_diffrn_reflns_theta_min 1.17
_diffrn_standards_decay_% none
_diffrn_standards_interval_count none
_diffrn_standards_interval_time none
_diffrn_standards_number none
_exptl_absorpt_coefficient_mu 0.760
_exptl_absorpt_correction_T_max 0.7518
_exptl_absorpt_correction_T_min 0.7357
_exptl_absorpt_correction_type empirical
_exptl_absorpt_process_details SADABS
_exptl_crystal_colour colourless
_exptl_crystal_density_diffrn 1.196
_exptl_crystal_density_meas ?
_exptl_crystal_density_method 'not measured'
_exptl_crystal_description block
_exptl_crystal_F_000 14416
_exptl_crystal_size_max 0.38
_exptl_crystal_size_mid 0.26
_exptl_crystal_size_min 0.24
_refine_diff_density_max 0.940
_refine_diff_density_min -0.834
_refine_diff_density_rms 0.190
_refine_ls_abs_structure_details 'Flack H D (1983), Acta Cryst. A39, 876-881'
_refine_ls_abs_structure_Flack -0.04(3)
_refine_ls_extinction_method none
_refine_ls_goodness_of_fit_ref 1.089
_refine_ls_hydrogen_treatment mixed
_refine_ls_matrix_type full
_refine_ls_number_parameters 645
_refine_ls_number_reflns 14946
_refine_ls_number_restraints 37
_refine_ls_restrained_S_all 1.088
_refine_ls_R_factor_all 0.0737
_refine_ls_R_factor_gt 0.0603
_refine_ls_shift/su_max 0.001
_refine_ls_shift/su_mean 0.000
_refine_ls_structure_factor_coef Fsqd
_refine_ls_weighting_details 'calc w=1/[\s^2^(Fo^2^)+(0.1081P)^2^+0.0000P] where P=(Fo^2^+2Fc^2^)/3'
_refine_ls_weighting_scheme calc
_refine_ls_wR_factor_gt 0.1676
_refine_ls_wR_factor_ref 0.1742
_reflns_number_gt 12213
_reflns_number_total 14946
_reflns_threshold_expression >2sigma(I)
_cod_data_source_file c4cc03729d2.cif
_cod_data_source_block JLU_Liu5
_cod_depositor_comments
;
The following automatic conversions were performed:

'_chemical_melting_point' value 'not measured' was changed to '?' -
the value is undefined or not given.

Automatic conversion script
Id: cif_fix_values 2281 2013-09-26 08:29:07Z andrius 

The following automatic conversions were performed:

'_exptl_crystal_density_meas' value 'none' was changed to '?' - the
value is perceived as not measured.

Automatic conversion script
Id: cif_fix_values 3008 2015-01-20 13:52:24Z robertas 
;
_cod_original_sg_symbol_H-M Fdd2
_cod_original_formula_sum 'C63 H69 In3 N9 O30.50'
_cod_database_code 7115375

loop_
_symmetry_equiv_pos_as_xyz
'x, y, z'
'-x, -y, z'
'x+1/4, -y+1/4, z+1/4'
'-x+1/4, y+1/4, z+1/4'
'x, y+1/2, z+1/2'
'-x, -y+1/2, z+1/2'
'x+1/4, -y+3/4, z+3/4'
'-x+1/4, y+3/4, z+3/4'
'x+1/2, y, z+1/2'
'-x+1/2, -y, z+1/2'
'x+3/4, -y+1/4, z+3/4'
'-x+3/4, y+1/4, z+3/4'
'x+1/2, y+1/2, z'
'-x+1/2, -y+1/2, z'
'x+3/4, -y+3/4, z+1/4'
'-x+3/4, y+3/4, z+1/4'

loop_
_atom_site_label
_atom_site_type_symbol
_atom_site_fract_x
_atom_site_fract_y
_atom_site_fract_z
_atom_site_U_iso_or_equiv
_atom_site_adp_type
_atom_site_occupancy
_atom_site_symmetry_multiplicity
_atom_site_calc_flag
_atom_site_refinement_flags
_atom_site_disorder_assembly
_atom_site_disorder_group
In1 In -0.27908(2) -0.278682(12) 0.56868(3) 0.05502(19) Uani 1 1 d . . .
In2 In -0.292284(18) -0.445528(11) 0.71191(2) 0.04182(16) Uani 1 1 d . . .
In3 In -0.327148(16) -0.119456(10) 0.29403(2) 0.03581(14) Uani 1 1 d . . .
O1 O -0.0984(2) -0.30746(13) 0.9034(3) 0.0591(17) Uani 1 1 d . . .
O2 O -0.09979(19) -0.31904(13) 0.9977(3) 0.0606(17) Uani 1 1 d . . .
O3 O -0.2656(3) -0.30980(13) 0.6235(3) 0.069(2) Uani 1 1 d . . .
O4 O -0.2577(5) -0.2855(3) 0.7020(7) 0.086(3) Uani 0.60 1 d PU A 1
O4' O -0.2282(7) -0.2883(4) 0.6890(11) 0.086(3) Uani 0.40 1 d PU B 2
O5 O -0.2862(3) -0.40169(15) 0.6703(4) 0.084(3) Uani 1 1 d . . .
O6 O -0.2627(2) -0.41505(12) 0.7542(4) 0.0698(19) Uani 1 1 d . . .
O7 O -0.23327(18) -0.37606(12) 1.2474(3) 0.0509(15) Uani 1 1 d . . .
O8 O -0.17895(18) -0.37683(11) 1.1935(3) 0.0483(15) Uani 1 1 d . . .
O9 O -0.36111(19) -0.36152(14) 1.0312(4) 0.073(2) Uani 1 1 d . . .
O10 O -0.3653(2) -0.37242(19) 1.1274(4) 0.083(3) Uani 1 1 d . . .
O11 O -0.5168(2) -0.29488(13) 0.3740(3) 0.0642(18) Uani 1 1 d . . .
O12 O -0.4781(2) -0.28667(15) 0.4506(3) 0.0681(19) Uani 1 1 d . . .
O13 O -0.2994(3) -0.25164(14) 0.5026(4) 0.090(3) Uani 1 1 d . . .
O14 O -0.2711(2) -0.21494(14) 0.5097(3) 0.072(2) Uani 1 1 d . . .
O15 O -0.30698(17) -0.14931(10) 0.3598(3) 0.0454(14) Uani 1 1 d . . .
O16 O -0.3462(2) -0.15962(10) 0.2846(3) 0.0540(15) Uani 1 1 d . . .
O17 O -0.4406(2) -0.23537(11) -0.0180(3) 0.0552(16) Uani 1 1 d . . .
O18 O -0.46193(19) -0.21200(10) 0.0568(3) 0.0496(15) Uani 1 1 d . . .
O19 O -0.4308(2) -0.32706(12) 0.0203(3) 0.0630(18) Uani 1 1 d . . .
O20 O -0.4423(2) -0.34170(10) 0.1109(3) 0.0526(15) Uani 1 1 d . . .
O21 O -0.2500 -0.2500 0.6121(4) 0.075(3) Uani 1 2 d S . .
O22 O -0.3110(3) -0.3049(2) 0.5140(5) 0.117(3) Uani 1 1 d U . .
O23 O -0.3341(4) -0.2716(3) 0.6167(6) 0.142(4) Uani 1 1 d U . .
C1 C -0.1573(3) -0.32709(18) 0.9384(4) 0.058(2) Uani 1 1 d . . .
C2 C -0.1735(3) -0.32946(19) 0.8805(4) 0.060(3) Uani 1 1 d . . .
H2 H -0.1599 -0.3230 0.8473 0.072 Uiso 1 1 calc R . .
C3 C -0.2098(3) -0.3414(2) 0.8722(4) 0.058(3) Uani 1 1 d . . .
C4 C -0.2302(3) -0.3504(2) 0.9234(5) 0.064(3) Uani 1 1 d . . .
H4 H -0.2545 -0.3584 0.9179 0.076 Uiso 1 1 calc R . .
C5 C -0.2154(3) -0.34760(19) 0.9822(4) 0.057(2) Uani 1 1 d . . .
C6 C -0.1789(3) -0.33586(19) 0.9892(4) 0.053(2) Uani 1 1 d . . .
H6 H -0.1685 -0.3337 1.0280 0.064 Uiso 1 1 calc R . .
C7 C -0.2264(3) -0.34555(18) 0.8102(4) 0.058(2) Uani 1 1 d . . .
C8 C -0.2303(4) -0.3251(2) 0.7706(5) 0.084(4) Uani 1 1 d . . .
H8 H -0.2210 -0.3095 0.7820 0.100 Uiso 1 1 calc R . .
C9 C -0.2478(4) -0.32849(18) 0.7152(5) 0.075(3) Uani 1 1 d . . .
C10 C -0.2594(3) -0.35171(19) 0.6955(4) 0.063(3) Uani 1 1 d . . .
H10 H -0.2694 -0.3539 0.6565 0.076 Uiso 1 1 calc R . .
C11 C -0.2556(3) -0.37210(15) 0.7353(4) 0.050(2) Uani 1 1 d . . .
C12 C -0.2398(3) -0.36860(16) 0.7929(4) 0.050(2) Uani 1 1 d . . .
H12 H -0.2383 -0.3819 0.8198 0.060 Uiso 1 1 calc R . .
C13 C -0.2379(3) -0.35583(18) 1.0366(4) 0.053(2) Uani 1 1 d . . .
C14 C -0.2187(3) -0.36194(17) 1.0881(4) 0.051(2) Uani 1 1 d . . .
H14 H -0.1909 -0.3614 1.0890 0.061 Uiso 1 1 calc R . .
C15 C -0.2392(3) -0.36893(16) 1.1396(4) 0.047(2) Uani 1 1 d . . .
C16 C -0.2807(3) -0.36972(18) 1.1395(5) 0.053(2) Uani 1 1 d . . .
H16 H -0.2948 -0.3739 1.1744 0.064 Uiso 1 1 calc R . .
C17 C -0.3007(3) -0.36404(19) 1.0858(5) 0.054(2) Uani 1 1 d . . .
C18 C -0.2797(3) -0.35713(18) 1.0352(5) 0.056(2) Uani 1 1 d . . .
H18 H -0.2933 -0.3533 0.9996 0.067 Uiso 1 1 calc R . .
C19 C -0.1160(3) -0.31724(18) 0.9467(4) 0.055(2) Uani 1 1 d . . .
C20 C -0.2588(7) -0.3062(5) 0.6789(13) 0.086(3) Uani 0.60 1 d PU A 1
C20' C -0.2441(11) -0.3080(8) 0.6719(19) 0.086(3) Uani 0.40 1 d PU B 2
C21 C -0.2690(3) -0.39763(18) 0.7175(5) 0.056(2) Uani 1 1 d . A .
C22 C -0.2161(2) -0.37421(16) 1.1971(4) 0.043(2) Uani 1 1 d . . .
C23 C -0.3454(3) -0.36654(19) 1.0835(6) 0.066(3) Uani 1 1 d . . .
C24 C -0.4561(3) -0.27372(16) 0.3521(4) 0.050(2) Uani 1 1 d . . .
C25 C -0.4261(3) -0.25885(15) 0.3738(4) 0.047(2) Uani 1 1 d . . .
H25 H -0.4223 -0.2574 0.4154 0.056 Uiso 1 1 calc R . .
C26 C -0.4014(3) -0.24601(15) 0.3343(4) 0.045(2) Uani 1 1 d . . .
C27 C -0.4070(3) -0.24876(15) 0.2727(4) 0.046(2) Uani 1 1 d . . .
H27 H -0.3908 -0.2400 0.2459 0.055 Uiso 1 1 calc R . .
C28 C -0.4365(3) -0.26430(15) 0.2500(4) 0.0441(19) Uani 1 1 d . . .
C29 C -0.4614(3) -0.27712(16) 0.2895(4) 0.047(2) Uani 1 1 d . . .
H29 H -0.4811 -0.2877 0.2748 0.057 Uiso 1 1 calc R . .
C30 C -0.3694(3) -0.22922(16) 0.3600(4) 0.048(2) Uani 1 1 d . . .
C31 C -0.3473(3) -0.23652(17) 0.4094(4) 0.055(2) Uani 1 1 d . A .
H31 H -0.3519 -0.2521 0.4265 0.066 Uiso 1 1 calc R . .
C32 C -0.3185(3) -0.22148(16) 0.4343(4) 0.053(2) Uani 1 1 d . . .
C33 C -0.3119(3) -0.19797(16) 0.4090(4) 0.050(2) Uani 1 1 d . A .
H33 H -0.2928 -0.1874 0.4254 0.060 Uiso 1 1 calc R . .
C34 C -0.3340(3) -0.19068(15) 0.3595(4) 0.046(2) Uani 1 1 d . . .
C35 C -0.3620(3) -0.20645(15) 0.3346(4) 0.047(2) Uani 1 1 d . A .
H35 H -0.3761 -0.2015 0.3002 0.056 Uiso 1 1 calc R . .
C36 C -0.4399(3) -0.26929(15) 0.1831(4) 0.0421(19) Uani 1 1 d . . .
C37 C -0.4430(3) -0.24926(15) 0.1417(4) 0.045(2) Uani 1 1 d . . .
H37 H -0.4436 -0.2330 0.1559 0.055 Uiso 1 1 calc R . .
C38 C -0.4451(3) -0.25385(15) 0.0808(4) 0.0422(19) Uani 1 1 d . . .
C39 C -0.4429(3) -0.27759(16) 0.0591(4) 0.048(2) Uani 1 1 d . . .
H39 H -0.4426 -0.2804 0.0175 0.058 Uiso 1 1 calc R . .
C40 C -0.4411(3) -0.29784(15) 0.0990(4) 0.0428(19) Uani 1 1 d . . .
C41 C -0.4404(3) -0.29323(15) 0.1611(4) 0.0448(19) Uani 1 1 d . . .
H41 H -0.4402 -0.3065 0.1881 0.054 Uiso 1 1 calc R . .
C42 C -0.4849(3) -0.28578(17) 0.3953(4) 0.053(2) Uani 1 1 d . . .
C43 C -0.2951(3) -0.23012(18) 0.4867(5) 0.059(3) Uani 1 1 d . A .
C44 C -0.3287(2) -0.16519(15) 0.3328(4) 0.0430(19) Uani 1 1 d . A .
C45 C -0.4499(3) -0.23252(16) 0.0383(4) 0.047(2) Uani 1 1 d . . .
C46 C -0.4379(3) -0.32330(16) 0.0754(5) 0.051(2) Uani 1 1 d . . .

loop_
_atom_site_aniso_label
_atom_site_aniso_U_11
_atom_site_aniso_U_22
_atom_site_aniso_U_33
_atom_site_aniso_U_23
_atom_site_aniso_U_13
_atom_site_aniso_U_12
In1 0.0696(4) 0.0460(3) 0.0495(4) 0.0167(3) 0.0029(3) -0.0028(3)
In2 0.0551(3) 0.0374(3) 0.0330(3) 0.0008(2) 0.0006(2) 0.0100(3)
In3 0.0402(3) 0.0307(3) 0.0366(3) 0.0001(2) 0.0043(2) -0.0024(2)
O1 0.060(4) 0.069(4) 0.049(4) 0.000(3) -0.001(3) -0.015(3)
O2 0.063(4) 0.067(4) 0.052(4) 0.008(3) -0.007(3) -0.024(3)
O3 0.108(6) 0.051(4) 0.049(4) 0.016(3) -0.012(4) -0.005(4)
O4 0.086(3) 0.086(3) 0.086(3) 0.0001(5) -0.0002(5) -0.0001(5)
O4' 0.086(3) 0.086(3) 0.086(3) 0.0001(5) -0.0002(5) -0.0001(5)
O5 0.131(7) 0.064(5) 0.057(5) -0.003(4) -0.017(5) -0.023(5)
O6 0.085(5) 0.038(3) 0.086(5) 0.006(4) -0.011(4) -0.002(3)
O7 0.047(3) 0.060(4) 0.045(4) 0.004(3) -0.012(3) -0.005(3)
O8 0.045(3) 0.054(4) 0.046(3) 0.011(3) -0.013(3) -0.005(3)
O9 0.046(4) 0.076(5) 0.096(6) 0.016(4) -0.026(4) -0.008(3)
O10 0.041(4) 0.140(8) 0.068(5) -0.007(5) 0.003(4) -0.016(4)
O11 0.073(4) 0.069(4) 0.050(4) -0.002(3) 0.007(3) -0.026(4)
O12 0.073(4) 0.085(5) 0.046(4) 0.015(4) 0.003(3) -0.021(4)
O13 0.125(7) 0.049(4) 0.096(6) 0.030(4) -0.053(5) -0.016(4)
O14 0.095(5) 0.060(4) 0.060(4) 0.006(3) -0.035(4) -0.012(4)
O15 0.043(3) 0.031(3) 0.062(4) 0.004(3) 0.001(3) -0.005(3)
O16 0.071(4) 0.035(3) 0.057(4) 0.009(3) -0.008(3) -0.006(3)
O17 0.088(5) 0.041(3) 0.037(3) -0.002(3) 0.003(3) -0.001(3)
O18 0.076(4) 0.032(3) 0.041(3) 0.001(3) -0.003(3) -0.001(3)
O19 0.101(5) 0.042(4) 0.046(4) -0.008(3) 0.006(3) 0.006(3)
O20 0.079(4) 0.028(3) 0.050(4) 0.007(3) -0.001(3) 0.005(3)
O21 0.138(10) 0.043(5) 0.044(5) 0.000 0.000 0.002(6)
O22 0.118(4) 0.117(4) 0.117(4) 0.0008(10) -0.0010(10) -0.0012(10)
O23 0.142(5) 0.142(5) 0.143(5) 0.0005(10) 0.0012(10) 0.0003(10)
C1 0.065(6) 0.056(6) 0.053(6) 0.010(4) -0.007(5) -0.020(5)
C2 0.075(6) 0.060(6) 0.046(5) 0.014(5) -0.010(5) -0.015(5)
C3 0.063(6) 0.066(6) 0.046(5) 0.014(5) -0.019(4) -0.017(5)
C4 0.061(6) 0.080(7) 0.050(6) 0.015(5) -0.023(4) -0.020(5)
C5 0.056(6) 0.065(6) 0.052(5) 0.016(5) -0.012(4) -0.013(5)
C6 0.052(5) 0.069(6) 0.039(5) 0.005(4) -0.012(4) -0.006(5)
C7 0.076(6) 0.052(5) 0.046(5) 0.014(4) -0.014(4) -0.019(5)
C8 0.141(11) 0.051(6) 0.059(7) 0.012(5) -0.031(7) -0.041(7)
C9 0.116(9) 0.048(6) 0.060(6) 0.025(5) -0.032(6) -0.025(6)
C10 0.084(7) 0.059(6) 0.046(5) 0.014(5) -0.018(5) -0.017(5)
C11 0.066(6) 0.033(4) 0.052(5) 0.005(4) -0.007(4) -0.009(4)
C12 0.063(5) 0.045(5) 0.043(5) 0.007(4) -0.005(4) -0.008(4)
C13 0.047(5) 0.058(5) 0.053(5) 0.018(5) -0.009(4) -0.016(4)
C14 0.041(5) 0.059(6) 0.053(5) 0.002(4) -0.012(4) -0.006(4)
C15 0.041(5) 0.055(5) 0.046(5) 0.011(4) -0.011(4) 0.001(4)
C16 0.039(5) 0.067(6) 0.054(6) 0.008(5) -0.015(4) -0.016(4)
C17 0.045(5) 0.064(6) 0.054(6) 0.000(5) -0.009(4) -0.007(4)
C18 0.051(5) 0.062(6) 0.056(6) 0.014(5) -0.018(4) -0.011(4)
C19 0.057(6) 0.051(5) 0.057(6) -0.002(4) -0.003(5) -0.015(5)
C20 0.086(3) 0.086(3) 0.086(3) 0.0001(5) -0.0002(5) -0.0001(5)
C20' 0.086(3) 0.086(3) 0.086(3) 0.0001(5) -0.0002(5) -0.0001(5)
C21 0.063(6) 0.046(5) 0.061(6) 0.002(5) 0.002(5) -0.001(4)
C22 0.033(5) 0.046(5) 0.050(5) 0.008(4) -0.020(4) -0.007(4)
C23 0.042(5) 0.062(6) 0.092(9) -0.001(6) -0.040(6) -0.001(5)
C24 0.068(6) 0.038(5) 0.044(5) 0.003(4) 0.003(4) -0.012(4)
C25 0.065(6) 0.038(4) 0.038(4) -0.001(4) -0.002(4) -0.012(4)
C26 0.053(5) 0.032(4) 0.050(5) 0.004(4) -0.003(4) -0.009(4)
C27 0.069(6) 0.031(4) 0.038(4) 0.002(3) 0.003(4) -0.017(4)
C28 0.062(5) 0.036(4) 0.034(4) 0.002(4) 0.003(4) -0.005(4)
C29 0.055(5) 0.044(5) 0.042(5) -0.001(4) -0.002(4) -0.011(4)
C30 0.064(6) 0.038(4) 0.042(5) 0.007(4) -0.006(4) -0.009(4)
C31 0.075(6) 0.037(5) 0.052(5) 0.008(4) -0.007(5) -0.008(4)
C32 0.071(6) 0.037(5) 0.051(5) 0.008(4) -0.013(4) -0.003(4)
C33 0.061(6) 0.040(5) 0.050(5) 0.005(4) -0.008(4) -0.009(4)
C34 0.053(5) 0.034(4) 0.052(5) 0.007(4) -0.003(4) -0.011(4)
C35 0.060(5) 0.040(4) 0.041(5) 0.006(4) -0.008(4) -0.012(4)
C36 0.055(5) 0.031(4) 0.041(5) 0.000(3) 0.000(4) -0.008(4)
C37 0.067(6) 0.025(4) 0.045(5) 0.003(4) -0.006(4) -0.010(4)
C38 0.055(5) 0.033(4) 0.039(4) 0.003(4) -0.002(4) -0.006(4)
C39 0.058(5) 0.041(5) 0.045(5) -0.002(4) -0.002(4) -0.002(4)
C40 0.049(5) 0.035(4) 0.044(5) -0.002(4) -0.009(4) -0.001(4)
C41 0.056(5) 0.032(4) 0.046(5) 0.005(4) -0.002(4) -0.002(4)
C42 0.070(6) 0.045(5) 0.045(5) -0.003(4) 0.016(4) -0.014(5)
C43 0.078(7) 0.044(5) 0.056(6) 0.007(5) -0.017(5) -0.014(5)
C44 0.045(5) 0.034(4) 0.050(5) 0.003(4) 0.003(4) 0.001(4)
C45 0.065(6) 0.035(4) 0.042(5) 0.003(4) -0.007(4) -0.009(4)
C46 0.057(5) 0.035(5) 0.060(6) -0.003(4) -0.008(4) 0.000(4)

loop_
_atom_type_symbol
_atom_type_description
_atom_type_scat_dispersion_real
_atom_type_scat_dispersion_imag
_atom_type_scat_source
C C 0.0033 0.0016 'International Tables Vol C Tables 4.2.6.8 and 6.1.1.4'
H H 0.0000 0.0000 'International Tables Vol C Tables 4.2.6.8 and 6.1.1.4'
N N 0.0061 0.0033 'International Tables Vol C Tables 4.2.6.8 and 6.1.1.4'
O O 0.0106 0.0060 'International Tables Vol C Tables 4.2.6.8 and 6.1.1.4'
In In -0.7276 1.3100 'International Tables Vol C Tables 4.2.6.8 and 6.1.1.4'

loop_
_geom_angle_atom_site_label_1
_geom_angle_atom_site_label_2
_geom_angle_atom_site_label_3
_geom_angle
_geom_angle_site_symmetry_1
_geom_angle_site_symmetry_3
O21 In1 O3 103.0(3) . .
O21 In1 O22 172.2(4) . .
O3 In1 O22 84.7(4) . .
O21 In1 O14 91.7(3) . 14_445
O3 In1 O14 93.0(3) . 14_445
O22 In1 O14 86.9(4) . 14_445
O21 In1 O23 92.6(4) . .
O3 In1 O23 92.3(4) . .
O22 In1 O23 87.9(5) . .
O14 In1 O23 172.2(4) 14_445 .
O21 In1 O13 87.7(3) . .
O3 In1 O13 169.3(3) . .
O22 In1 O13 84.6(4) . .
O14 In1 O13 86.9(4) 14_445 .
O23 In1 O13 86.8(5) . .
O6 In2 O11 112.9(3) . 3_545
O6 In2 O2 88.7(3) . 11_444
O11 In2 O2 137.6(3) 3_545 11_444
O6 In2 O17 139.6(3) . 8_445
O11 In2 O17 92.8(3) 3_545 8_445
O2 In2 O17 92.5(3) 11_444 8_445
O6 In2 O18 82.4(3) . 8_445
O11 In2 O18 134.5(2) 3_545 8_445
O2 In2 O18 82.2(2) 11_444 8_445
O17 In2 O18 57.8(2) 8_445 8_445
O6 In2 O1 125.2(3) . 11_444
O11 In2 O1 80.7(3) 3_545 11_444
O2 In2 O1 57.5(2) 11_444 11_444
O17 In2 O1 88.2(2) 8_445 11_444
O18 In2 O1 126.6(2) 8_445 11_444
O6 In2 O12 86.2(3) . 3_545
O11 In2 O12 57.0(2) 3_545 3_545
O2 In2 O12 165.1(2) 11_444 3_545
O17 In2 O12 82.4(3) 8_445 3_545
O18 In2 O12 83.3(2) 8_445 3_545
O1 In2 O12 135.8(2) 11_444 3_545
O6 In2 O5 53.6(3) . .
O11 In2 O5 82.3(3) 3_545 .
O2 In2 O5 82.6(3) 11_444 .
O17 In2 O5 166.2(3) 8_445 .
O18 In2 O5 133.5(2) 8_445 .
O1 In2 O5 78.3(3) 11_444 .
O12 In2 O5 105.3(3) 3_545 .
O6 In2 C19 107.3(3) . 11_444
O11 In2 C19 108.8(3) 3_545 11_444
O2 In2 C19 29.0(3) 11_444 11_444
O17 In2 C19 92.0(3) 8_445 11_444
O18 In2 C19 106.4(3) 8_445 11_444
O1 In2 C19 28.6(3) 11_444 11_444
O12 In2 C19 164.1(3) 3_545 11_444
O5 In2 C19 77.5(3) . 11_444
O6 In2 C45 110.4(3) . 8_445
O11 In2 C45 115.6(3) 3_545 8_445
O2 In2 C45 87.2(3) 11_444 8_445
O17 In2 C45 29.5(3) 8_445 8_445
O18 In2 C45 28.3(2) 8_445 8_445
O1 In2 C45 109.5(3) 11_444 8_445
O12 In2 C45 81.5(3) 3_545 8_445
O5 In2 C45 161.1(3) . 8_445
C19 In2 C45 100.9(3) 11_444 8_445
O6 In2 C42 101.5(3) . 3_545
O11 In2 C42 28.7(3) 3_545 3_545
O2 In2 C42 165.8(3) 11_444 3_545
O17 In2 C42 86.1(3) 8_445 3_545
O18 In2 C42 108.7(3) 8_445 3_545
O1 In2 C42 108.3(3) 11_444 3_545
O12 In2 C42 28.3(3) 3_545 3_545
O5 In2 C42 95.4(3) . 3_545
C19 In2 C42 136.9(3) 11_444 3_545
C45 In2 C42 98.2(3) 8_445 3_545
O6 In2 C21 27.1(3) . .
O11 In2 C21 98.8(3) 3_545 .
O2 In2 C21 84.2(3) 11_444 .
O17 In2 C21 166.0(3) 8_445 .
O18 In2 C21 108.2(3) 8_445 .
O1 In2 C21 101.4(3) 11_444 .
O12 In2 C21 97.4(3) 3_545 .
O5 In2 C21 26.5(3) . .
C19 In2 C21 91.7(3) 11_444 .
C45 In2 C21 136.5(3) 8_445 .
C42 In2 C21 100.3(3) 3_545 .
O9 In3 O20 103.9(3) 4_454 4_455
O9 In3 O8 88.6(3) 4_454 14_444
O20 In3 O8 134.4(2) 4_455 14_444
O9 In3 O16 84.6(3) 4_454 .
O20 In3 O16 142.6(2) 4_455 .
O8 In3 O16 81.3(2) 14_444 .
O9 In3 O15 121.1(2) 4_454 .
O20 In3 O15 87.9(2) 4_455 .
O8 In3 O15 123.0(2) 14_444 .
O16 In3 O15 57.8(2) . .
O9 In3 O7 145.3(3) 4_454 14_444
O20 In3 O7 96.4(2) 4_455 14_444
O8 In3 O7 57.5(2) 14_444 14_444
O16 In3 O7 96.2(2) . 14_444
O15 In3 O7 87.1(2) . 14_444
O9 In3 O19 83.5(3) 4_454 4_455
O20 In3 O19 57.2(2) 4_455 4_455
O8 In3 O19 81.7(2) 14_444 4_455
O16 In3 O19 159.5(2) . 4_455
O15 In3 O19 142.5(2) . 4_455
O7 In3 O19 84.4(2) 14_444 4_455
O9 In3 C44 102.3(3) 4_454 .
O20 In3 C44 115.3(2) 4_455 .
O8 In3 C44 104.1(3) 14_444 .
O16 In3 C44 28.7(2) . .
O15 In3 C44 29.2(2) . .
O7 In3 C44 93.8(2) 14_444 .
O19 In3 C44 171.8(3) 4_455 .
O9 In3 C22 117.2(3) 4_454 14_444
O20 In3 C22 118.4(3) 4_455 14_444
O8 In3 C22 28.8(3) 14_444 14_444
O16 In3 C22 87.5(3) . 14_444
O15 In3 C22 105.5(3) . 14_444
O7 In3 C22 28.8(2) 14_444 14_444
O19 In3 C22 83.2(3) 4_455 14_444
C44 In3 C22 99.1(3) . 14_444
O9 In3 C46 91.9(3) 4_454 4_455
O20 In3 C46 28.8(3) 4_455 4_455
O8 In3 C46 109.2(3) 14_444 4_455
O16 In3 C46 168.9(3) . 4_455
O15 In3 C46 116.3(3) . 4_455
O7 In3 C46 92.7(3) 14_444 4_455
O19 In3 C46 28.5(3) 4_455 4_455
C44 In3 C46 144.1(3) . 4_455
C22 In3 C46 103.5(3) 14_444 4_455
C19 O1 In2 89.3(6) . 3_545
C19 O2 In2 91.8(6) . 3_545
C20 O3 C20' 23.7(19) . .
C20 O3 In1 118.2(14) . .
C20' O3 In1 122(2) . .
C21 O5 In2 84.0(6) . .
C21 O6 In2 102.3(6) . .
C22 O7 In3 90.0(5) . 14_446
C22 O8 In3 92.1(5) . 14_446
C23 O9 In3 103.5(7) . 8_445
C42 O11 In2 95.3(6) . 11_444
C42 O12 In2 87.2(6) . 11_444
C43 O13 In1 142.5(7) . .
C43 O14 In1 130.0(7) . 14_445
C44 O15 In3 90.2(5) . .
C44 O16 In3 91.1(5) . .
C45 O17 In2 90.8(5) . 4_454
C45 O18 In2 91.4(5) . 4_454
C46 O19 In3 87.9(5) . 8_444
C46 O20 In3 94.7(6) . 8_444
In1 O21 In1 124.6(5) . 14_445
C2 C1 C6 119.8(9) . .
C2 C1 C19 120.3(9) . .
C6 C1 C19 119.7(9) . .
C3 C2 C1 120.3(9) . .
C3 C2 H2 119.8 . .
C1 C2 H2 119.8 . .
C2 C3 C4 118.6(9) . .
C2 C3 C7 121.2(9) . .
C4 C3 C7 120.2(8) . .
C5 C4 C3 122.5(9) . .
C5 C4 H4 118.8 . .
C3 C4 H4 118.8 . .
C6 C5 C4 117.7(9) . .
C6 C5 C13 119.6(8) . .
C4 C5 C13 122.6(9) . .
C5 C6 C1 121.0(9) . .
C5 C6 H6 119.5 . .
C1 C6 H6 119.5 . .
C12 C7 C8 120.0(9) . .
C12 C7 C3 120.7(8) . .
C8 C7 C3 119.1(9) . .
C9 C8 C7 119.4(9) . .
C9 C8 H8 120.3 . .
C7 C8 H8 120.3 . .
C8 C9 C10 121.5(9) . .
C8 C9 C20' 116.6(19) . .
C10 C9 C20' 120.0(19) . .
C8 C9 C20 118.8(14) . .
C10 C9 C20 119.3(14) . .
C20' C9 C20 20.4(16) . .
C9 C10 C11 118.8(9) . .
C9 C10 H10 120.6 . .
C11 C10 H10 120.6 . .
C12 C11 C10 119.9(8) . .
C12 C11 C21 118.6(8) . .
C10 C11 C21 121.5(9) . .
C7 C12 C11 120.1(8) . .
C7 C12 H12 120.0 . .
C11 C12 H12 120.0 . .
C14 C13 C18 118.9(9) . .
C14 C13 C5 120.8(8) . .
C18 C13 C5 120.3(8) . .
C13 C14 C15 121.5(8) . .
C13 C14 H14 119.3 . .
C15 C14 H14 119.3 . .
C14 C15 C16 120.4(8) . .
C14 C15 C22 119.0(8) . .
C16 C15 C22 120.5(8) . .
C15 C16 C17 118.3(9) . .
C15 C16 H16 120.8 . .
C17 C16 H16 120.8 . .
C18 C17 C16 120.4(8) . .
C18 C17 C23 120.4(9) . .
C16 C17 C23 119.2(9) . .
C17 C18 C13 120.5(9) . .
C17 C18 H18 119.8 . .
C13 C18 H18 119.8 . .
O1 C19 O2 121.1(9) . .
O1 C19 C1 119.9(9) . .
O2 C19 C1 119.0(9) . .
O1 C19 In2 62.1(5) . 3_545
O2 C19 In2 59.3(5) . 3_545
C1 C19 In2 174.6(7) . 3_545
O4 C20 O3 123(3) . .
O4 C20 C9 120(2) . .
O3 C20 C9 116(2) . .
O4' C20' O3 124(4) . .
O4' C20' C9 119(3) . .
O3 C20' C9 116(3) . .
O5 C21 O6 120.0(10) . .
O5 C21 C11 122.3(9) . .
O6 C21 C11 117.6(9) . .
O5 C21 In2 69.5(6) . .
O6 C21 In2 50.6(5) . .
C11 C21 In2 167.3(7) . .
O7 C22 O8 120.2(7) . .
O7 C22 C15 121.4(7) . .
O8 C22 C15 118.4(8) . .
O7 C22 In3 61.3(4) . 14_446
O8 C22 In3 59.1(4) . 14_446
C15 C22 In3 175.8(6) . 14_446
O10 C23 O9 122.7(9) . .
O10 C23 C17 122.8(10) . .
O9 C23 C17 114.5(11) . .
C25 C24 C29 120.8(8) . .
C25 C24 C42 120.2(8) . .
C29 C24 C42 119.0(8) . .
C24 C25 C26 120.6(8) . .
C24 C25 H25 119.7 . .
C26 C25 H25 119.7 . .
C27 C26 C25 118.9(8) . .
C27 C26 C30 122.0(7) . .
C25 C26 C30 119.1(8) . .
C26 C27 C28 121.2(8) . .
C26 C27 H27 119.4 . .
C28 C27 H27 119.4 . .
C27 C28 C29 120.0(8) . .
C27 C28 C36 121.1(7) . .
C29 C28 C36 118.8(8) . .
C28 C29 C24 118.5(8) . .
C28 C29 H29 120.8 . .
C24 C29 H29 120.8 . .
C35 C30 C31 118.9(8) . .
C35 C30 C26 120.5(8) . .
C31 C30 C26 120.6(8) . .
C32 C31 C30 121.8(8) . .
C32 C31 H31 119.1 . .
C30 C31 H31 119.1 . .
C31 C32 C33 118.9(8) . .
C31 C32 C43 120.2(8) . .
C33 C32 C43 121.0(9) . .
C34 C33 C32 119.3(8) . .
C34 C33 H33 120.4 . .
C32 C33 H33 120.4 . .
C33 C34 C35 120.6(8) . .
C33 C34 C44 120.6(8) . .
C35 C34 C44 118.8(8) . .
C30 C35 C34 120.5(8) . .
C30 C35 H35 119.7 . .
C34 C35 H35 119.7 . .
C41 C36 C37 118.9(8) . .
C41 C36 C28 120.9(7) . .
C37 C36 C28 120.2(7) . .
C38 C37 C36 120.0(8) . .
C38 C37 H37 120.0 . .
C36 C37 H37 120.0 . .
C39 C38 C37 120.6(8) . .
C39 C38 C45 120.4(8) . .
C37 C38 C45 119.0(7) . .
C38 C39 C40 120.6(8) . .
C38 C39 H39 119.7 . .
C40 C39 H39 119.7 . .
C41 C40 C39 118.7(8) . .
C41 C40 C46 120.8(8) . .
C39 C40 C46 120.4(8) . .
C36 C41 C40 120.9(8) . .
C36 C41 H41 119.6 . .
C40 C41 H41 119.6 . .
O12 C42 O11 120.3(8) . .
O12 C42 C24 121.3(9) . .
O11 C42 C24 118.4(8) . .
O12 C42 In2 64.5(5) . 11_444
O11 C42 In2 56.0(4) . 11_444
C24 C42 In2 172.8(8) . 11_444
O13 C43 O14 125.3(10) . .
O13 C43 C32 117.6(9) . .
O14 C43 C32 117.0(8) . .
O16 C44 O15 120.4(7) . .
O16 C44 C34 119.9(8) . .
O15 C44 C34 119.7(8) . .
O16 C44 In3 60.3(4) . .
O15 C44 In3 60.6(4) . .
C34 C44 In3 173.1(6) . .
O18 C45 O17 120.0(8) . .
O18 C45 C38 120.8(8) . .
O17 C45 C38 119.2(8) . .
O18 C45 In2 60.3(4) . 4_454
O17 C45 In2 59.7(4) . 4_454
C38 C45 In2 178.9(7) . 4_454
O19 C46 O20 119.6(8) . .
O19 C46 C40 120.5(8) . .
O20 C46 C40 120.0(9) . .
O19 C46 In3 63.6(5) . 8_444
O20 C46 In3 56.5(4) . 8_444
C40 C46 In3 171.4(6) . 8_444

loop_
_geom_bond_atom_site_label_1
_geom_bond_atom_site_label_2
_geom_bond_distance
_geom_bond_site_symmetry_2
In1 O21 2.059(5) .
In1 O3 2.111(6) .
In1 O22 2.139(12) .
In1 O14 2.152(7) 14_445
In1 O23 2.160(14) .
In1 O13 2.167(7) .
In2 O6 2.128(7) .
In2 O11 2.179(7) 3_545
In2 O2 2.224(6) 11_444
In2 O17 2.259(6) 8_445
In2 O18 2.274(6) 8_445
In2 O1 2.285(7) 11_444
In2 O12 2.366(7) 3_545
In2 O5 2.535(8) .
In2 C19 2.586(9) 11_444
In2 C45 2.617(8) 8_445
In2 C42 2.619(9) 3_545
In2 C21 2.691(10) .
In3 O9 2.130(7) 4_454
In3 O20 2.195(6) 4_455
In3 O8 2.234(6) 14_444
In3 O16 2.259(6) .
In3 O15 2.265(6) .
In3 O7 2.283(6) 14_444
In3 O19 2.351(7) 4_455
In3 C44 2.601(8) .
In3 C22 2.602(8) 14_444
In3 C46 2.623(9) 4_455
O1 C19 1.238(11) .
O1 In2 2.285(7) 3_545
O2 C19 1.254(11) .
O2 In2 2.224(6) 3_545
O3 C20 1.26(3) .
O3 C20' 1.29(4) .
O4 C20 1.22(3) .
O4' C20' 1.24(4) .
O5 C21 1.208(12) .
O6 C21 1.255(12) .
O7 C22 1.252(11) .
O7 In3 2.283(6) 14_446
O8 C22 1.254(10) .
O8 In3 2.234(6) 14_446
O9 C23 1.295(13) .
O9 In3 2.130(7) 8_445
O10 C23 1.216(15) .
O11 C42 1.264(12) .
O11 In2 2.179(7) 11_444
O12 C42 1.242(11) .
O12 In2 2.366(7) 11_444
O13 C43 1.216(12) .
O14 C43 1.253(12) .
O14 In1 2.152(7) 14_445
O15 C44 1.270(10) .
O16 C44 1.248(11) .
O17 C45 1.288(11) .
O17 In2 2.259(6) 4_454
O18 C45 1.242(10) .
O18 In2 2.274(6) 4_454
O19 C46 1.253(11) .
O19 In3 2.351(7) 8_444
O20 C46 1.269(11) .
O20 In3 2.195(6) 8_444
O21 In1 2.059(5) 14_445
C1 C2 1.390(13) .
C1 C6 1.414(13) .
C1 C19 1.492(13) .
C2 C3 1.388(13) .
C2 H2 0.9300 .
C3 C4 1.403(14) .
C3 C7 1.491(13) .
C4 C5 1.396(13) .
C4 H4 0.9300 .
C5 C6 1.384(13) .
C5 C13 1.482(13) .
C6 H6 0.9300 .
C7 C12 1.371(13) .
C7 C8 1.407(14) .
C8 C9 1.366(14) .
C8 H8 0.9300 .
C9 C10 1.376(14) .
C9 C20' 1.46(4) .
C9 C20 1.49(3) .
C10 C11 1.409(13) .
C10 H10 0.9300 .
C11 C12 1.387(13) .
C11 C21 1.495(13) .
C12 H12 0.9300 .
C13 C14 1.346(13) .
C13 C18 1.404(13) .
C14 C15 1.379(13) .
C14 H14 0.9300 .
C15 C16 1.390(12) .
C15 C22 1.513(12) .
C16 C17 1.392(13) .
C16 H16 0.9300 .
C17 C18 1.369(14) .
C17 C23 1.506(14) .
C18 H18 0.9300 .
C19 In2 2.586(9) 3_545
C22 In3 2.602(8) 14_446
C24 C25 1.369(12) .
C24 C29 1.404(12) .
C24 C42 1.503(12) .
C25 C26 1.385(12) .
C25 H25 0.9300 .
C26 C27 1.379(12) .
C26 C30 1.511(12) .
C27 C28 1.386(12) .
C27 H27 0.9300 .
C28 C29 1.387(12) .
C28 C36 1.502(11) .
C29 H29 0.9300 .
C30 C35 1.368(12) .
C30 C31 1.375(13) .
C31 C32 1.372(13) .
C31 H31 0.9300 .
C32 C33 1.398(12) .
C32 C43 1.469(13) .
C33 C34 1.373(13) .
C33 H33 0.9300 .
C34 C35 1.380(12) .
C34 C44 1.501(12) .
C35 H35 0.9300 .
C36 C41 1.374(11) .
C36 C37 1.415(11) .
C37 C38 1.366(12) .
C37 H37 0.9300 .
C38 C39 1.364(12) .
C38 C45 1.488(12) .
C39 C40 1.399(12) .
C39 H39 0.9300 .
C40 C41 1.392(12) .
C40 C46 1.467(12) .
C41 H41 0.9300 .
C42 In2 2.619(9) 11_444
C45 In2 2.617(8) 4_454
C46 In3 2.623(9) 8_444
